data_7213376
loop_
_publ_author_name
'Hong, Bor-Cherng'
'Sun, Hsu-I'
'Shr, Yeong-Jou'
'Lin, Kuan-Jiuh'

_publ_section_title
;
 A novel oxidative alkylation--nitration of 1,3-dicarbonyl compounds to
 dicyclopentadiene and norbornene&#x200A;&#x2020;
;
_journal_issue 17
_journal_name_full 'Journal of the Chemical Society, Perkin Transactions 1'
_journal_page_first 2939
_journal_paper_doi 10.1039/b004095i
_journal_year 2000
_chemical_formula_sum 'C15 H19 N O5'
_chemical_formula_weight 293.31
_chemical_name_systematic
; 
 ? 
;
_space_group_IT_number 14
_symmetry_cell_setting monoclinic
_symmetry_space_group_name_Hall '-P 2ybc'
_symmetry_space_group_name_H-M 'P 1 21/c 1'
_atom_sites_solution_hydrogens geom
_atom_sites_solution_primary direct
_atom_sites_solution_secondary difmap
_audit_creation_method SHELXL
_cell_angle_alpha 90.00
_cell_angle_beta 110.15(3)
_cell_angle_gamma 90.00
_cell_formula_units_Z 4
_cell_length_a 8.637(4)
_cell_length_b 17.757(7)
_cell_length_c 9.976(7)
_cell_measurement_reflns_used 25
_cell_measurement_temperature 293(2)
_cell_measurement_theta_max 14.56
_cell_measurement_theta_min 8.86
_cell_volume 1436.3(14)
_computing_structure_refinement 'SHELXL-93 (Sheldrick, 1993)'
_computing_structure_solution 'SHELXS-86 (Sheldrick, 1990)'
_diffrn_ambient_temperature 293(2)
_diffrn_radiation_monochromator graphite
_diffrn_radiation_source 'fine-focus sealed tube'
_diffrn_radiation_type MoK\a
_diffrn_radiation_wavelength 0.71069
_diffrn_reflns_av_R_equivalents 0.031
_diffrn_reflns_av_sigmaI/netI 0.0420
_diffrn_reflns_limit_h_max 9
_diffrn_reflns_limit_h_min -10
_diffrn_reflns_limit_k_max 21
_diffrn_reflns_limit_k_min 0
_diffrn_reflns_limit_l_max 11
_diffrn_reflns_limit_l_min 0
_diffrn_reflns_number 2697
_diffrn_reflns_theta_max 24.97
_diffrn_reflns_theta_min 2.29
_diffrn_standards_decay_% 2.5
_diffrn_standards_interval_count 300
_diffrn_standards_interval_time 3600
_diffrn_standards_number 3
_exptl_absorpt_coefficient_mu 0.102
_exptl_absorpt_correction_T_max 0.9838
_exptl_absorpt_correction_T_min 0.9051
_exptl_crystal_colour COLORLESS
_exptl_crystal_density_diffrn 1.356
_exptl_crystal_F_000 624
_exptl_crystal_size_max 0.56
_exptl_crystal_size_mid 0.48
_exptl_crystal_size_min 0.34
_refine_diff_density_max 0.270
_refine_diff_density_min -0.188
_refine_diff_density_rms 0.038
_refine_ls_extinction_coef 0.0112(25)
_refine_ls_extinction_expression Fc^*^=kFc[1+0.001xFc^2^\l^3^/sin(2\q)]^-1/4^
_refine_ls_extinction_method SHELXL
_refine_ls_goodness_of_fit_all 1.043
_refine_ls_goodness_of_fit_obs 1.192
_refine_ls_matrix_type full
_refine_ls_number_parameters 267
_refine_ls_number_reflns 2523
_refine_ls_number_restraints 0
_refine_ls_restrained_S_all 1.043
_refine_ls_restrained_S_obs 1.192
_refine_ls_R_factor_all 0.0743
_refine_ls_R_factor_obs 0.0427
_refine_ls_shift/esd_max 0.005
_refine_ls_shift/esd_mean 0.000
_refine_ls_structure_factor_coef Fsqd
_refine_ls_weighting_details 'w=1/[\s^2^(Fo^2^)+(0.0577P)^2^+0.1441P] where P=(Fo^2^+2Fc^2^)/3'
_refine_ls_weighting_scheme calc
_refine_ls_wR_factor_all 0.1222
_refine_ls_wR_factor_obs 0.1092
_reflns_number_observed 1639
_reflns_number_total 2523
_reflns_observed_criterion >2sigma(I)
_cod_data_source_file b004095isup1.cif
_cod_data_source_block 1546
_cod_depositor_comments
;
The following automatic conversions were performed:

'_symmetry_cell_setting' tag value 'MONOCLNIC' was replaced with
'monoclinic' value as specified in the replacement file
'/home/robertas/cod-tools/perl-scripts/inputs/replacement_values.lst'.

Automatic conversion script
Id: cif_fix_values 3143 2015-03-26 13:38:13Z robertas 

The following automatic conversions were performed:

'_refine_ls_weighting_scheme' value 'calc
w=1/[\s^2^(Fo^2^)+(0.0577P)^2^+0.1441P] where P=(Fo^2^+2Fc^2^)/3' was
changed to 'calc'. New tag '_refine_ls_weighting_details' was
created. The value of the new tag was set to
'w=1/[\s^2^(Fo^2^)+(0.0577P)^2^+0.1441P] where P=(Fo^2^+2Fc^2^)/3'.

Automatic conversion script
Id: cif_fix_values 3143 2015-03-26 13:38:13Z robertas 
;
_cod_original_cell_volume 1436.4(13)
_cod_original_sg_symbol_H-M P21/c
_cod_database_code 7213376

loop_
_symmetry_equiv_pos_as_xyz
'x, y, z'
'-x, y+1/2, -z+1/2'
'-x, -y, -z'
'x, -y-1/2, z-1/2'

loop_
_atom_site_aniso_label
_atom_site_aniso_U_11
_atom_site_aniso_U_22
_atom_site_aniso_U_33
_atom_site_aniso_U_23
_atom_site_aniso_U_13
_atom_site_aniso_U_12
O1 0.123(2) 0.0564(12) 0.0423(11) -0.0051(9) 0.0088(11) 0.0300(12)
O2 0.0465(11) 0.130(2) 0.0670(13) 0.0236(13) 0.0174(10) -0.0122(12)
O3 0.0392(9) 0.0463(9) 0.0341(8) -0.0065(7) 0.0114(7) 0.0006(7)
O4 0.0642(13) 0.096(2) 0.0571(12) -0.0044(10) 0.0336(10) 0.0168(11)
O5 0.0810(14) 0.0686(13) 0.0371(10) -0.0103(9) 0.0078(10) -0.0099(11)
C1 0.0323(13) 0.0481(14) 0.0409(12) -0.0022(10) 0.0064(10) 0.0022(11)
C2 0.0367(13) 0.0378(13) 0.0368(12) 0.0047(10) 0.0087(10) 0.0096(11)
C3 0.050(2) 0.060(2) 0.0373(13) 0.0129(12) 0.0108(12) 0.0129(13)
C4 0.052(2) 0.065(2) 0.0346(13) 0.0039(12) 0.0098(12) 0.0163(13)
C5 0.050(2) 0.064(2) 0.0397(13) -0.0079(13) 0.0044(12) 0.0044(15)
C6 0.0305(12) 0.0349(11) 0.0313(11) 0.0025(9) 0.0081(9) 0.0012(10)
C7 0.0337(12) 0.0412(13) 0.0334(11) -0.0010(9) 0.0094(9) 0.0048(10)
C8 0.0351(13) 0.0499(15) 0.0404(13) 0.0024(11) 0.0134(11) -0.0017(11)
C9 0.0360(13) 0.0380(13) 0.0404(12) 0.0017(10) 0.0098(10) -0.0024(10)
C10 0.0327(12) 0.0392(13) 0.0276(11) 0.0007(9) 0.0101(9) 0.0028(9)
C11 0.067(2) 0.044(2) 0.058(2) 0.0091(14) 0.006(2) 0.0114(15)
C12 0.0446(14) 0.0468(14) 0.0346(12) 0.0019(10) 0.0139(11) 0.0073(11)
C13 0.0384(13) 0.0392(12) 0.0298(11) 0.0029(9) 0.0117(10) 0.0053(10)
C14 0.0389(13) 0.0483(15) 0.0456(14) 0.0065(11) 0.0045(11) 0.0090(11)
C15 0.061(2) 0.071(2) 0.060(2) -0.007(2) -0.005(2) -0.006(2)
N1 0.063(2) 0.0449(12) 0.0367(11) -0.0013(9) 0.0185(11) 0.0019(10)

loop_
_atom_site_label
_atom_site_type_symbol
_atom_site_fract_x
_atom_site_fract_y
_atom_site_fract_z
_atom_site_U_iso_or_equiv
_atom_site_thermal_displace_type
_atom_site_occupancy
_atom_site_calc_flag
O1 O 0.3933(3) 0.70045(11) -0.1998(2) 0.0791(7) Uani 1 d
O2 O 0.6567(2) 0.86264(14) -0.1018(2) 0.0817(7) Uani 1 d
O3 O 0.3535(2) 0.94774(8) 0.09579(14) 0.0402(4) Uani 1 d
O4 O 0.1660(3) 0.97418(12) 0.1963(2) 0.0691(6) Uani 1 d
O5 O 0.4282(3) 0.98076(11) 0.3177(2) 0.0655(6) Uani 1 d
C1 C 0.0310(3) 0.87273(13) -0.3089(2) 0.0421(6) Uani 1 d
C2 C 0.1415(3) 0.94426(13) -0.2961(2) 0.0381(5) Uani 1 d
C3 C 0.1867(4) 0.9442(2) -0.4301(3) 0.0503(7) Uani 1 d
C4 C 0.1104(3) 0.8815(2) -0.5137(3) 0.0521(7) Uani 1 d
C5 C 0.0206(4) 0.8380(2) -0.4514(3) 0.0539(7) Uani 1 d
C6 C 0.2855(3) 0.93059(12) -0.1553(2) 0.0329(5) Uani 1 d
C7 C 0.2126(3) 0.94057(13) -0.0375(2) 0.0367(5) Uani 1 d
C8 C 0.1115(3) 0.86826(14) -0.0453(3) 0.0417(6) Uani 1 d
C9 C 0.1286(3) 0.82760(13) -0.1750(2) 0.0390(5) Uani 1 d
C10 C 0.3077(2) 0.84499(12) -0.1621(2) 0.0332(5) Uani 1 d
C11 C 0.5555(5) 0.6711(2) 0.0360(4) 0.0601(8) Uani 1 d
C12 C 0.4584(3) 0.72280(13) -0.0793(2) 0.0419(6) Uani 1 d
C13 C 0.4413(3) 0.80528(12) -0.0406(2) 0.0358(5) Uani 1 d
C14 C 0.6112(3) 0.84215(14) -0.0071(3) 0.0469(6) Uani 1 d
C15 C 0.7149(5) 0.8523(2) 0.1462(4) 0.0705(9) Uani 1 d
N1 N 0.3107(3) 0.96948(11) 0.2125(2) 0.0479(5) Uani 1 d
H7 H 0.1501(25) 0.9853(12) -0.0448(20) 0.031(5) Uiso 1 d
H2 H 0.0877(24) 0.9866(12) -0.2880(20) 0.025(5) Uiso 1 d
H10 H 0.3222(23) 0.8315(11) -0.2482(22) 0.033(5) Uiso 1 d
H8B H -0.0030(31) 0.8796(13) -0.0587(23) 0.046(6) Uiso 1 d
H13 H 0.4180(23) 0.8032(11) 0.0445(21) 0.028(5) Uiso 1 d
H9 H 0.0974(28) 0.7745(15) -0.1798(23) 0.051(7) Uiso 1 d
H6 H 0.3823(28) 0.9622(13) -0.1418(23) 0.039(6) Uiso 1 d
H1 H -0.0727(28) 0.8847(13) -0.3033(22) 0.043(6) Uiso 1 d
H8A H 0.1546(26) 0.8396(12) 0.0367(23) 0.036(6) Uiso 1 d
H4 H 0.1231(29) 0.8684(14) -0.6030(27) 0.057(7) Uiso 1 d
H11C H 0.6663(56) 0.6848(23) 0.0674(41) 0.126(16) Uiso 1 d
H5 H -0.0389(45) 0.8035(21) -0.4837(38) 0.106(14) Uiso 1 d
H15B H 0.7149(41) 0.8045(22) 0.1941(34) 0.094(11) Uiso 1 d
H15A H 0.8218(47) 0.8675(19) 0.1513(34) 0.094(12) Uiso 1 d
H11A H 0.5478(41) 0.6271(21) 0.0123(36) 0.092(12) Uiso 1 d
H15C H 0.6675(51) 0.8921(27) 0.1902(45) 0.143(17) Uiso 1 d
H11B H 0.5317(45) 0.6776(21) 0.1180(41) 0.111(14) Uiso 1 d
H3A H 0.3078(57) 0.9427(23) -0.4088(42) 0.136(15) Uiso 1 d
H3B H 0.1820(46) 0.9909(22) -0.4699(39) 0.110(13) Uiso 1 d

loop_
_atom_type_symbol
_atom_type_description
_atom_type_scat_dispersion_real
_atom_type_scat_dispersion_imag
_atom_type_scat_source
C C 0.0033 0.0016 'International Tables Vol C Tables 4.2.6.8 and 6.1.1.4'
H H 0.0000 0.0000 'International Tables Vol C Tables 4.2.6.8 and 6.1.1.4'
O O 0.0106 0.0060 'International Tables Vol C Tables 4.2.6.8 and 6.1.1.4'
N N 0.0061 0.0033 'International Tables Vol C Tables 4.2.6.8 and 6.1.1.4'

loop_
_geom_angle_atom_site_label_1
_geom_angle_atom_site_label_2
_geom_angle_atom_site_label_3
_geom_angle
N1 O3 C7 113.9(2)
C5 C1 C9 116.0(2)
C5 C1 C2 104.1(2)
C9 C1 C2 102.4(2)
C5 C1 H1 113.3(13)
C9 C1 H1 108.3(14)
C2 C1 H1 112.1(14)
C3 C2 C6 115.5(2)
C3 C2 C1 105.2(2)
C6 C2 C1 103.0(2)
C3 C2 H2 112.1(12)
C6 C2 H2 109.2(12)
C1 C2 H2 111.4(13)
C4 C3 C2 108.2(2)
C4 C3 H3A 110.4(24)
C2 C3 H3A 112.5(23)
C4 C3 H3B 121.1(23)
C2 C3 H3B 113.3(24)
H3A C3 H3B 90.2(31)
C5 C4 C3 113.3(2)
C5 C4 H4 122.6(15)
C3 C4 H4 124.1(15)
C4 C5 C1 109.3(3)
C4 C5 H5 129.4(28)
C1 C5 H5 120.9(28)
C7 C6 C10 103.9(2)
C7 C6 C2 105.5(2)
C10 C6 C2 100.9(2)
C7 C6 H6 112.9(13)
C10 C6 H6 117.4(13)
C2 C6 H6 114.8(13)
O3 C7 C6 106.0(2)
O3 C7 C8 113.4(2)
C6 C7 C8 104.0(2)
O3 C7 H7 105.7(12)
C6 C7 H7 114.4(12)
C8 C7 H7 113.3(12)
C9 C8 C7 102.6(2)
C9 C8 H8B 111.8(13)
C7 C8 H8B 111.5(14)
C9 C8 H8A 111.1(13)
C7 C8 H8A 111.4(13)
H8B C8 H8A 108.4(19)
C8 C9 C1 107.7(2)
C8 C9 C10 102.8(2)
C1 C9 C10 101.7(2)
C8 C9 H9 113.0(13)
C1 C9 H9 113.7(13)
C10 C9 H9 116.7(14)
C13 C10 C6 119.6(2)
C13 C10 C9 115.9(2)
C6 C10 C9 93.7(2)
C13 C10 H10 107.8(12)
C6 C10 H10 110.5(12)
C9 C10 H10 108.6(12)
C12 C11 H11C 109.9(24)
C12 C11 H11A 113.7(24)
H11C C11 H11A 108.7(33)
C12 C11 H11B 111.9(23)
H11C C11 H11B 100.8(31)
H11A C11 H11B 111.1(32)
O1 C12 C11 120.9(2)
O1 C12 C13 120.9(2)
C11 C12 C13 118.2(2)
C10 C13 C12 110.7(2)
C10 C13 C14 112.3(2)
C12 C13 C14 107.1(2)
C10 C13 H13 113.4(12)
C12 C13 H13 105.1(12)
C14 C13 H13 107.9(12)
O2 C14 C15 121.8(3)
O2 C14 C13 120.4(2)
C15 C14 C13 117.7(3)
C14 C15 H15B 107.2(19)
C14 C15 H15A 108.6(20)
H15B C15 H15A 112.8(29)
C14 C15 H15C 110.2(23)
H15B C15 H15C 109.5(33)
H15A C15 H15C 108.5(31)
O5 N1 O4 129.1(2)
O5 N1 O3 112.9(2)
O4 N1 O3 117.9(2)

loop_
_geom_bond_atom_site_label_1
_geom_bond_atom_site_label_2
_geom_bond_distance
O1 C12 1.205(3)
O2 C14 1.198(3)
O3 N1 1.392(2)
O3 C7 1.466(3)
O4 N1 1.207(3)
O5 N1 1.198(3)
C1 C5 1.524(3)
C1 C9 1.537(3)
C1 C2 1.567(3)
C1 H1 0.94(2)
C2 C3 1.516(3)
C2 C6 1.541(3)
C2 H2 0.90(2)
C3 C4 1.410(4)
C3 H3A 0.99(5)
C3 H3B 0.92(4)
C4 C5 1.385(4)
C4 H4 0.96(3)
C5 H5 0.79(4)
C6 C7 1.523(3)
C6 C10 1.537(3)
C6 H6 0.98(2)
C7 C8 1.540(3)
C7 H7 0.95(2)
C8 C9 1.533(3)
C8 H8B 0.97(2)
C8 H8A 0.93(2)
C9 C10 1.538(3)
C9 H9 0.98(3)
C10 C13 1.528(3)
C10 H10 0.94(2)
C11 C12 1.485(4)
C11 H11C 0.93(5)
C11 H11A 0.81(4)
C11 H11B 0.92(4)
C12 C13 1.535(3)
C13 C14 1.535(3)
C13 H13 0.94(2)
C14 C15 1.494(4)
C15 H15B 0.97(4)
C15 H15A 0.95(4)
C15 H15C 0.99(5)

loop_
_geom_torsion_atom_site_label_1
_geom_torsion_atom_site_label_2
_geom_torsion_atom_site_label_3
_geom_torsion_atom_site_label_4
_geom_torsion
C5 C1 C2 C3 -0.7(2)
C9 C1 C2 C3 120.5(2)
C5 C1 C2 C6 -122.0(2)
C9 C1 C2 C6 -0.9(2)
C6 C2 C3 C4 113.8(2)
C1 C2 C3 C4 1.0(3)
C2 C3 C4 C5 -1.1(3)
C3 C4 C5 C1 0.6(3)
C9 C1 C5 C4 -111.6(2)
C2 C1 C5 C4 0.1(3)
C3 C2 C6 C7 174.9(2)
C1 C2 C6 C7 -71.1(2)
C3 C2 C6 C10 -77.3(2)
C1 C2 C6 C10 36.8(2)
N1 O3 C7 C6 170.1(2)
N1 O3 C7 C8 -76.4(2)
C10 C6 C7 O3 88.9(2)
C2 C6 C7 O3 -165.4(2)
C10 C6 C7 C8 -30.9(2)
C2 C6 C7 C8 74.8(2)
O3 C7 C8 C9 -118.6(2)
C6 C7 C8 C9 -3.9(2)
C7 C8 C9 C1 -69.5(2)
C7 C8 C9 C10 37.4(2)
C5 C1 C9 C8 -175.1(2)
C2 C1 C9 C8 72.3(2)
C5 C1 C9 C10 77.2(3)
C2 C1 C9 C10 -35.4(2)
C7 C6 C10 C13 -70.9(2)
C2 C6 C10 C13 -180.0(2)
C7 C6 C10 C9 51.9(2)
C2 C6 C10 C9 -57.3(2)
C8 C9 C10 C13 71.2(2)
C1 C9 C10 C13 -177.3(2)
C8 C9 C10 C6 -54.3(2)
C1 C9 C10 C6 57.1(2)
C6 C10 C13 C12 -171.7(2)
C9 C10 C13 C12 77.2(2)
C6 C10 C13 C14 -52.1(3)
C9 C10 C13 C14 -163.1(2)
O1 C12 C13 C10 12.1(3)
C11 C12 C13 C10 -167.1(2)
O1 C12 C13 C14 -110.6(3)
C11 C12 C13 C14 70.1(3)
C10 C13 C14 O2 -41.7(3)
C12 C13 C14 O2 80.0(3)
C10 C13 C14 C15 137.4(3)
C12 C13 C14 C15 -100.9(3)
C7 O3 N1 O5 -174.5(2)
C7 O3 N1 O4 5.8(3)
